data_7243480
loop_
_publ_author_name
'Yuan, Yaxuan'
'Xian, Yeming'
'Long, Yi'
'Zhang, Yangyi'
'Rahman, Naveed Ur'
'Zhang, Yongli'
'Fan, Jiandong'
'Li, Wenzhe'

_publ_section_title
;
 Terpyridine-derived perovskite single crystals with tunable structures
 and electronic dimensionality
;
_journal_issue 40
_journal_name_full 'RSC Advances'
_journal_page_first 24816
_journal_page_last 24821
_journal_paper_doi 10.1039/D1RA03957A
_journal_volume 11
_journal_year 2021
_chemical_formula_moiety 'C30 H22 I6 N6 Pb3'
_chemical_formula_sum 'C30 H22 I6 N6 Pb3'
_chemical_formula_weight 1849.50
_space_group_crystal_system orthorhombic
_space_group_IT_number 60
_space_group_name_Hall '-P 2n 2ab'
_space_group_name_H-M_alt 'P b c n'
_atom_sites_solution_hydrogens mixed
_atom_sites_solution_primary dual
_audit_creation_date 2021-03-25
_audit_creation_method
;
Olex2 1.3
(compiled 2020.11.12 svn.r5f609507 for OlexSys, GUI svn.r6226)
;
_audit_update_record
;
2021-05-03 deposited with the CCDC.	2021-07-05 downloaded from the CCDC.
;
_cell_angle_alpha 90
_cell_angle_beta 90
_cell_angle_gamma 90
_cell_formula_units_Z 4
_cell_length_a 22.4598(5)
_cell_length_b 12.1864(2)
_cell_length_c 14.4057(3)
_cell_measurement_reflns_used 14514
_cell_measurement_temperature 293(2)
_cell_measurement_theta_max 27.1960
_cell_measurement_theta_min 1.8170
_cell_volume 3942.90(14)
_computing_cell_refinement 'CrysAlisPro 1.171.40.84a (Rigaku OD, 2020)'
_computing_data_collection 'CrysAlisPro 1.171.40.84a (Rigaku OD, 2020)'
_computing_data_reduction 'CrysAlisPro 1.171.40.84a (Rigaku OD, 2020)'
_computing_molecular_graphics 'Olex2 1.3 (Dolomanov et al., 2009)'
_computing_publication_material 'Olex2 1.3 (Dolomanov et al., 2009)'
_computing_structure_refinement 'SHELXL 2018/3 (Sheldrick, 2015)'
_computing_structure_solution 'SHELXT  (Sheldrick, 2015)'
_diffrn_ambient_temperature 293(2)
_diffrn_detector 'Hybrid Pixel Array Detector'
_diffrn_detector_area_resol_mean 10.0000
_diffrn_detector_type HyPix3000
_diffrn_measured_fraction_theta_full 1.000
_diffrn_measured_fraction_theta_max 0.951
_diffrn_measurement_details
;
List of Runs (angles in degrees, time in seconds):

  # Type    Start    End  Width  t~exp~   \w     \q     \k     \f   Frames
#--------------------------------------------------------------------------
  1  \w    -18.00   9.00   0.50    5.20    --   -9.59  19.00 -30.00   54
  2  \w     22.00  60.00   0.50    5.20    --   -9.59  19.00 -30.00   76
  3  \w     -3.00  23.00   0.50    5.20    --    8.42 -92.00 120.00   52
  4  \w    -23.00  16.00   0.50    5.20    --   -9.59 -99.00   0.00   78
  5  \w    -36.00  -8.00   0.50    5.20    --   -9.59 -30.00 -86.00   56
  6  \w    -59.00  -1.00   0.50    5.20    --    8.42 -19.00-150.00  116
  7  \w    -12.00  36.00   0.50    5.20    --    8.42 -99.00-120.00   96
  8  \w    -14.00  13.00   0.50    5.20    --   -9.59 -99.00-150.00   54
  9  \w    -40.00   2.00   0.50    5.20    --    8.42 -19.00 -60.00   84
 10  \w    -36.00 -11.00   0.50    5.20    --    8.42 -92.00 120.00   50
 11  \w    -55.00 -29.00   0.50    5.20    --   -9.59 125.00 120.00   52
 12  \w    -54.00 -29.00   0.50    5.20    --   -9.59 132.00 120.00   50
 13  \w    -44.00 -19.00   0.50    5.20    --    8.42 -19.00 150.00   50
;
_diffrn_measurement_device 'four-circle diffractometer'
_diffrn_measurement_device_type 'XtaLAB Synergy, Single source at offset/far, HyPix3000'
_diffrn_measurement_method '\w scans'
_diffrn_orient_matrix_type 'CrysAlisPro convention (1999,Acta A55,543-557)'
_diffrn_orient_matrix_UB_11 -0.0289227000
_diffrn_orient_matrix_UB_12 0.0226428000
_diffrn_orient_matrix_UB_13 -0.0049344000
_diffrn_orient_matrix_UB_21 0.0029387000
_diffrn_orient_matrix_UB_22 -0.0021397000
_diffrn_orient_matrix_UB_23 -0.0489886000
_diffrn_orient_matrix_UB_31 -0.0123435000
_diffrn_orient_matrix_UB_32 -0.0535726000
_diffrn_orient_matrix_UB_33 -0.0001365000
_diffrn_radiation_monochromator mirror
_diffrn_radiation_probe x-ray
_diffrn_radiation_type 'Mo K\a'
_diffrn_radiation_wavelength 0.71073
_diffrn_reflns_av_R_equivalents 0.0457
_diffrn_reflns_av_unetI/netI 0.0382
_diffrn_reflns_Laue_measured_fraction_full 1.000
_diffrn_reflns_Laue_measured_fraction_max 0.951
_diffrn_reflns_limit_h_max 28
_diffrn_reflns_limit_h_min -28
_diffrn_reflns_limit_k_max 15
_diffrn_reflns_limit_k_min -15
_diffrn_reflns_limit_l_max 18
_diffrn_reflns_limit_l_min -17
_diffrn_reflns_number 30343
_diffrn_reflns_point_group_measured_fraction_full 1.000
_diffrn_reflns_point_group_measured_fraction_max 0.951
_diffrn_reflns_theta_full 25.242
_diffrn_reflns_theta_max 27.331
_diffrn_reflns_theta_min 1.813
_diffrn_source 'micro-focus sealed X-ray tube'
_diffrn_source_type 'PhotonJet (Mo) X-ray Source'
_exptl_absorpt_coefficient_mu 17.506
_exptl_absorpt_correction_T_max 1.00000
_exptl_absorpt_correction_T_min 0.42368
_exptl_absorpt_correction_type multi-scan
_exptl_absorpt_process_details
;
CrysAlisPro 1.171.40.84a (Rigaku Oxford Diffraction, 2020)
Empirical absorption correction using spherical harmonics,
implemented in SCALE3 ABSPACK scaling algorithm.
;
_exptl_crystal_density_diffrn 3.116
_exptl_crystal_F_000 3232
_refine_diff_density_max 1.116
_refine_diff_density_min -1.323
_refine_diff_density_rms 0.189
_refine_ls_extinction_coef 0.000465(16)
_refine_ls_extinction_expression Fc^*^=kFc[1+0.001xFc^2^\l^3^/sin(2\q)]^-1/4^
_refine_ls_extinction_method 'SHELXL-2018/3 (Sheldrick 2018)'
_refine_ls_goodness_of_fit_ref 1.085
_refine_ls_hydrogen_treatment mixed
_refine_ls_matrix_type full
_refine_ls_number_parameters 208
_refine_ls_number_reflns 4243
_refine_ls_number_restraints 0
_refine_ls_restrained_S_all 1.085
_refine_ls_R_factor_all 0.0452
_refine_ls_R_factor_gt 0.0273
_refine_ls_shift/su_max 0.002
_refine_ls_shift/su_mean 0.000
_refine_ls_structure_factor_coef Fsqd
_refine_ls_weighting_details 'w=1/[\s^2^(Fo^2^)+(0.0181P)^2^] where P=(Fo^2^+2Fc^2^)/3'
_refine_ls_weighting_scheme calc
_refine_ls_wR_factor_gt 0.0445
_refine_ls_wR_factor_ref 0.0489
_reflns_Friedel_coverage 0.000
_reflns_number_gt 3312
_reflns_number_total 4243
_reflns_threshold_expression 'I > 2\s(I)'
_cod_data_source_file d1ra03957a2.cif
_cod_data_source_block exp_566_3pypbi3-180c
_cod_original_cell_volume 3942.90(15)
_cod_database_code 7243480
_shelx_shelxl_version_number 2018/3
_chemical_oxdiff_formula 'Pb I C N'
_shelx_space_group_comment
;
The symmetry employed for this shelxl refinement is uniquely defined
by the following loop, which should always be used as a source of
symmetry information in preference to the above space-group names.
They are only intended as comments.
;
_reflns_odcompleteness_completeness 99.82
_reflns_odcompleteness_iscentric 1
_reflns_odcompleteness_theta 26.32
_olex2_refinement_description
;
1. Fixed Uiso
 At 1.2 times of:
  All C(H) groups
2.a Aromatic/amide H refined with riding coordinates:
 C10(H10), C9(H9), C16(H16), C8(H8), C13(H13), C15(H15), C20(H20), C21(H21),
 C1(H1), C2(H2)
;
_olex2_submission_special_instructions 'No special instructions were received'
_oxdiff_exptl_absorpt_empirical_details
;
Empirical correction (ABSPACK) includes:
- Absorption correction using spherical harmonics
- Frame scaling
;
_oxdiff_exptl_absorpt_empirical_full_max 1.738
_oxdiff_exptl_absorpt_empirical_full_min 0.653

loop_
_space_group_symop_operation_xyz
'x, y, z'
'-x+1/2, -y+1/2, z+1/2'
'-x, y, -z+1/2'
'x+1/2, -y+1/2, -z'
'-x, -y, -z'
'x-1/2, y-1/2, -z-1/2'
'x, -y, z-1/2'
'-x-1/2, y-1/2, z'

loop_
_atom_site_label
_atom_site_type_symbol
_atom_site_fract_x
_atom_site_fract_y
_atom_site_fract_z
_atom_site_U_iso_or_equiv
_atom_site_adp_type
_atom_site_occupancy
_atom_site_site_symmetry_order
_atom_site_calc_flag
_atom_site_refinement_flags_posn
_atom_site_refinement_flags_adp
_atom_site_refinement_flags_occupancy
_atom_site_disorder_assembly
_atom_site_disorder_group
Pb1 Pb 0.58940(2) 0.34888(2) 0.45787(2) 0.03180(7) Uani 1 1 d . . . . .
Pb2 Pb 0.500000 0.58256(2) 0.250000 0.04036(10) Uani 1 2 d S T P . .
I3 I 0.55724(2) 0.63250(3) 0.44941(2) 0.03538(10) Uani 1 1 d . . . . .
I4 I 0.60842(2) 0.25396(3) 0.66613(2) 0.03980(11) Uani 1 1 d . . . . .
I5 I 0.59790(2) 0.38786(3) 0.23840(3) 0.04955(12) Uani 1 1 d . . . . .
N17 N 0.69641(18) 0.4192(3) 0.4929(3) 0.0332(10) Uani 1 1 d . . . . .
N6 N 0.67482(17) 0.2178(3) 0.4171(3) 0.0299(10) Uani 1 1 d . . . . .
C12 C 0.7426(2) 0.3526(4) 0.4775(4) 0.0339(13) Uani 1 1 d . . . . .
C7 C 0.7316(2) 0.2550(4) 0.4201(4) 0.0367(13) Uani 1 1 d . . . . .
C11 C 0.6631(2) 0.1252(4) 0.3713(4) 0.0330(13) Uani 1 1 d . . . . .
C10 C 0.7072(3) 0.0691(4) 0.3233(4) 0.0500(16) Uani 1 1 d . . . . .
H10 H 0.698216 0.004618 0.291812 0.060 Uiso 1 1 calc R U . . .
N19 N 0.55889(19) 0.1580(3) 0.3996(3) 0.0355(11) Uani 1 1 d . . . . .
C9 C 0.7644(3) 0.1097(5) 0.3229(4) 0.0544(17) Uani 1 1 d . . . . .
H9 H 0.794200 0.074253 0.289654 0.065 Uiso 1 1 calc R U . . .
C16 C 0.7041(2) 0.5087(4) 0.5457(4) 0.0427(14) Uani 1 1 d . . . . .
H16 H 0.671717 0.554143 0.557417 0.051 Uiso 1 1 calc R U . . .
C8 C 0.7765(2) 0.2024(5) 0.3716(4) 0.0495(15) Uani 1 1 d . . . . .
H8 H 0.814958 0.230567 0.372454 0.059 Uiso 1 1 calc R U . . .
C13 C 0.7981(3) 0.3735(5) 0.5151(5) 0.0578(18) Uani 1 1 d . . . . .
H13 H 0.829713 0.325824 0.504629 0.069 Uiso 1 1 calc R U . . .
C15 C 0.7588(3) 0.5355(5) 0.5831(4) 0.0566(17) Uani 1 1 d . . . . .
H15 H 0.763802 0.599200 0.617727 0.068 Uiso 1 1 calc R U . . .
C18 C 0.6008(2) 0.0856(4) 0.3749(3) 0.0333(13) Uani 1 1 d . . . . .
C20 C 0.5020(2) 0.1249(5) 0.4008(4) 0.0514(17) Uani 1 1 d . . . . .
H20 H 0.472723 0.175669 0.416202 0.062 Uiso 1 1 calc R U . . .
C14 C 0.8055(3) 0.4652(7) 0.5676(5) 0.069(2) Uani 1 1 d . . . . .
H14 H 0.841(3) 0.483(5) 0.587(5) 0.083 Uiso 1 1 d . U . . .
C21 C 0.4851(3) 0.0191(5) 0.3804(4) 0.0576(18) Uani 1 1 d . . . . .
H21 H 0.445165 -0.001173 0.381940 0.069 Uiso 1 1 calc R U . . .
C1 C 0.5863(3) -0.0221(4) 0.3549(4) 0.0470(16) Uani 1 1 d . . . . .
H1 H 0.616002 -0.072003 0.339572 0.056 Uiso 1 1 calc R U . . .
C2 C 0.5279(3) -0.0553(5) 0.3578(4) 0.0561(17) Uani 1 1 d . . . . .
H2 H 0.517770 -0.127620 0.344461 0.067 Uiso 1 1 calc R U . . .

loop_
_atom_site_aniso_label
_atom_site_aniso_U_11
_atom_site_aniso_U_22
_atom_site_aniso_U_33
_atom_site_aniso_U_23
_atom_site_aniso_U_13
_atom_site_aniso_U_12
Pb1 0.02824(11) 0.03109(12) 0.03609(14) -0.00211(9) 0.00216(10) 0.00150(9)
Pb2 0.0510(2) 0.03958(18) 0.03052(19) 0.000 -0.00601(15) 0.000
I3 0.03184(19) 0.0392(2) 0.0351(2) -0.00557(16) -0.00356(17) 0.00354(16)
I4 0.0414(2) 0.0418(2) 0.0362(2) 0.00414(16) -0.00232(18) 0.00005(16)
I5 0.0660(3) 0.0488(2) 0.0338(2) 0.00185(18) 0.0067(2) 0.0094(2)
N17 0.030(2) 0.038(3) 0.032(3) 0.002(2) 0.003(2) -0.002(2)
N6 0.029(2) 0.032(2) 0.029(3) 0.004(2) 0.003(2) 0.0064(19)
C12 0.025(3) 0.036(3) 0.041(3) 0.009(3) 0.000(3) 0.000(2)
C7 0.031(3) 0.039(3) 0.040(4) 0.008(3) 0.008(3) 0.006(3)
C11 0.038(3) 0.031(3) 0.030(3) 0.004(3) 0.002(3) 0.008(3)
C10 0.056(4) 0.039(3) 0.055(4) -0.009(3) 0.014(3) 0.015(3)
N19 0.035(3) 0.031(2) 0.041(3) -0.009(2) 0.004(2) 0.001(2)
C9 0.052(4) 0.061(4) 0.050(4) -0.002(3) 0.027(3) 0.018(3)
C16 0.043(3) 0.047(4) 0.038(4) 0.003(3) -0.001(3) 0.002(3)
C8 0.030(3) 0.054(4) 0.065(4) 0.005(4) 0.014(3) 0.013(3)
C13 0.032(4) 0.063(4) 0.079(5) 0.000(4) 0.000(3) 0.000(3)
C15 0.066(5) 0.061(4) 0.043(4) 0.000(3) -0.009(4) -0.019(4)
C18 0.041(3) 0.031(3) 0.028(3) 0.000(2) -0.005(3) 0.006(3)
C20 0.035(3) 0.054(4) 0.065(5) -0.017(3) -0.001(3) 0.001(3)
C14 0.028(4) 0.096(6) 0.084(6) 0.003(5) -0.014(4) -0.013(4)
C21 0.048(4) 0.048(4) 0.077(5) -0.025(3) 0.003(4) -0.016(3)
C1 0.055(4) 0.037(3) 0.050(4) -0.011(3) -0.007(3) 0.004(3)
C2 0.062(4) 0.042(4) 0.064(5) -0.014(3) -0.007(4) -0.001(3)

loop_
_atom_type_symbol
_atom_type_description
_atom_type_scat_dispersion_real
_atom_type_scat_dispersion_imag
_atom_type_scat_source
C C 0.0033 0.0016 'International Tables Vol C Tables 4.2.6.8 and 6.1.1.4'
H H 0.0000 0.0000 'International Tables Vol C Tables 4.2.6.8 and 6.1.1.4'
I I -0.4742 1.8119 'International Tables Vol C Tables 4.2.6.8 and 6.1.1.4'
N N 0.0061 0.0033 'International Tables Vol C Tables 4.2.6.8 and 6.1.1.4'
Pb Pb -3.3944 10.1111 'International Tables Vol C Tables 4.2.6.8 and 6.1.1.4'

loop_
_geom_angle_atom_site_label_1
_geom_angle_atom_site_label_2
_geom_angle_atom_site_label_3
_geom_angle
_geom_angle_site_symmetry_1
_geom_angle_site_symmetry_3
_geom_angle_publ_flag
I5 Pb1 I4 163.348(12) . . ?
N17 Pb1 I4 79.40(9) . . ?
N17 Pb1 I5 95.04(9) . . ?
N6 Pb1 I4 83.74(9) . . ?
N6 Pb1 I5 79.74(9) . . ?
N6 Pb1 N17 63.78(13) . . ?
N6 Pb1 N19 63.92(13) . . ?
N19 Pb1 I4 90.83(10) . . ?
N19 Pb1 I5 80.06(10) . . ?
N19 Pb1 N17 127.50(13) . . ?
I3 Pb2 I3 158.111(16) . 3_655 ?
I3 Pb2 I4 81.738(9) 3_655 7_565 ?
I3 Pb2 I4 85.369(10) . 7_565 ?
I3 Pb2 I4 85.368(10) 3_655 5_666 ?
I3 Pb2 I4 81.737(9) . 5_666 ?
I3 Pb2 I5 111.413(10) 3_655 . ?
I3 Pb2 I5 85.010(10) 3_655 3_655 ?
I3 Pb2 I5 85.012(10) . . ?
I3 Pb2 I5 111.414(10) . 3_655 ?
I4 Pb2 I4 107.526(14) 7_565 5_666 ?
I5 Pb2 I4 160.383(10) . 5_666 ?
I5 Pb2 I4 160.383(10) 3_655 7_565 ?
I5 Pb2 I4 85.643(10) 3_655 5_666 ?
I5 Pb2 I4 85.643(9) . 7_565 ?
I5 Pb2 I5 85.810(16) 3_655 . ?
Pb1 I4 Pb2 91.468(9) . 5_666 ?
Pb1 I5 Pb2 90.987(10) . . ?
C12 N17 Pb1 119.0(3) . . ?
C12 N17 C16 119.2(5) . . ?
C16 N17 Pb1 119.8(3) . . ?
C7 N6 Pb1 119.3(3) . . ?
C11 N6 Pb1 119.5(3) . . ?
C11 N6 C7 119.0(4) . . ?
N17 C12 C7 117.0(4) . . ?
N17 C12 C13 121.6(5) . . ?
C13 C12 C7 121.4(5) . . ?
N6 C7 C12 116.6(4) . . ?
N6 C7 C8 121.0(5) . . ?
C8 C7 C12 122.4(5) . . ?
N6 C11 C10 121.5(5) . . ?
N6 C11 C18 116.4(4) . . ?
C10 C11 C18 122.1(5) . . ?
C11 C10 H10 120.3 . . ?
C9 C10 C11 119.4(5) . . ?
C9 C10 H10 120.3 . . ?
C18 N19 Pb1 119.8(3) . . ?
C18 N19 C20 118.4(4) . . ?
C20 N19 Pb1 121.5(3) . . ?
C10 C9 H9 120.5 . . ?
C8 C9 C10 118.9(5) . . ?
C8 C9 H9 120.5 . . ?
N17 C16 H16 119.0 . . ?
N17 C16 C15 121.9(5) . . ?
C15 C16 H16 119.0 . . ?
C7 C8 H8 120.0 . . ?
C9 C8 C7 120.0(5) . . ?
C9 C8 H8 120.0 . . ?
C12 C13 H13 120.7 . . ?
C14 C13 C12 118.6(6) . . ?
C14 C13 H13 120.7 . . ?
C16 C15 H15 121.0 . . ?
C14 C15 C16 118.0(6) . . ?
C14 C15 H15 121.0 . . ?
N19 C18 C11 117.3(4) . . ?
N19 C18 C1 121.0(5) . . ?
C1 C18 C11 121.6(5) . . ?
N19 C20 H20 118.6 . . ?
N19 C20 C21 122.9(5) . . ?
C21 C20 H20 118.6 . . ?
C13 C14 C15 120.7(6) . . ?
C13 C14 H14 119(4) . . ?
C15 C14 H14 120(4) . . ?
C20 C21 H21 120.7 . . ?
C2 C21 C20 118.7(6) . . ?
C2 C21 H21 120.7 . . ?
C18 C1 H1 120.0 . . ?
C2 C1 C18 119.9(5) . . ?
C2 C1 H1 120.0 . . ?
C21 C2 C1 119.1(6) . . ?
C21 C2 H2 120.5 . . ?
C1 C2 H2 120.5 . . ?

loop_
_geom_bond_atom_site_label_1
_geom_bond_atom_site_label_2
_geom_bond_distance
_geom_bond_site_symmetry_2
_geom_bond_publ_flag
Pb1 I4 3.2436(4) . ?
Pb1 I5 3.2028(4) . ?
Pb1 N17 2.601(4) . ?
Pb1 N6 2.565(4) . ?
Pb1 N19 2.566(4) . ?
Pb2 I3 3.2055(4) 3_655 ?
Pb2 I3 3.2055(4) . ?
Pb2 I4 3.3702(4) 7_565 ?
Pb2 I4 3.3702(4) 5_666 ?
Pb2 I5 3.2393(4) 3_655 ?
Pb2 I5 3.2393(4) . ?
N17 C12 1.336(6) . ?
N17 C16 1.341(6) . ?
N6 C7 1.354(6) . ?
N6 C11 1.334(6) . ?
C12 C7 1.469(7) . ?
C12 C13 1.382(7) . ?
C7 C8 1.384(7) . ?
C11 C10 1.387(7) . ?
C11 C18 1.482(7) . ?
C10 H10 0.9300 . ?
C10 C9 1.375(8) . ?
N19 C18 1.338(6) . ?
N19 C20 1.339(6) . ?
C9 H9 0.9300 . ?
C9 C8 1.358(8) . ?
C16 H16 0.9300 . ?
C16 C15 1.379(8) . ?
C8 H8 0.9300 . ?
C13 H13 0.9300 . ?
C13 C14 1.360(9) . ?
C15 H15 0.9300 . ?
C15 C14 1.372(9) . ?
C18 C1 1.383(7) . ?
C20 H20 0.9300 . ?
C20 C21 1.377(7) . ?
C14 H14 0.86(6) . ?
C21 H21 0.9300 . ?
C21 C2 1.362(8) . ?
C1 H1 0.9300 . ?
C1 C2 1.372(8) . ?
C2 H2 0.9300 . ?

loop_
_geom_torsion_atom_site_label_1
_geom_torsion_atom_site_label_2
_geom_torsion_atom_site_label_3
_geom_torsion_atom_site_label_4
_geom_torsion
_geom_torsion_site_symmetry_1
_geom_torsion_site_symmetry_2
_geom_torsion_site_symmetry_3
_geom_torsion_site_symmetry_4
_geom_torsion_publ_flag
Pb1 N17 C12 C7 15.1(6) . . . . ?
Pb1 N17 C12 C13 -163.9(4) . . . . ?
Pb1 N17 C16 C15 165.5(4) . . . . ?
Pb1 N6 C7 C12 21.6(6) . . . . ?
Pb1 N6 C7 C8 -158.8(4) . . . . ?
Pb1 N6 C11 C10 160.0(4) . . . . ?
Pb1 N6 C11 C18 -20.3(5) . . . . ?
Pb1 N19 C18 C11 -7.6(6) . . . . ?
Pb1 N19 C18 C1 171.4(4) . . . . ?
Pb1 N19 C20 C21 -172.2(5) . . . . ?
N17 C12 C7 N6 -24.3(7) . . . . ?
N17 C12 C7 C8 156.1(5) . . . . ?
N17 C12 C13 C14 -1.1(9) . . . . ?
N17 C16 C15 C14 -2.3(9) . . . . ?
N6 C7 C8 C9 -2.4(8) . . . . ?
N6 C11 C10 C9 0.0(8) . . . . ?
N6 C11 C18 N19 18.4(7) . . . . ?
N6 C11 C18 C1 -160.7(5) . . . . ?
C12 N17 C16 C15 1.3(8) . . . . ?
C12 C7 C8 C9 177.1(5) . . . . ?
C12 C13 C14 C15 0.1(11) . . . . ?
C7 N6 C11 C10 -2.9(7) . . . . ?
C7 N6 C11 C18 176.8(4) . . . . ?
C7 C12 C13 C14 180.0(6) . . . . ?
C11 N6 C7 C12 -175.4(4) . . . . ?
C11 N6 C7 C8 4.2(7) . . . . ?
C11 C10 C9 C8 1.8(9) . . . . ?
C11 C18 C1 C2 -179.1(5) . . . . ?
C10 C11 C18 N19 -161.9(5) . . . . ?
C10 C11 C18 C1 19.1(8) . . . . ?
C10 C9 C8 C7 -0.6(9) . . . . ?
N19 C18 C1 C2 1.8(8) . . . . ?
N19 C20 C21 C2 -0.1(10) . . . . ?
C16 N17 C12 C7 179.4(4) . . . . ?
C16 N17 C12 C13 0.4(8) . . . . ?
C16 C15 C14 C13 1.5(10) . . . . ?
C13 C12 C7 N6 154.7(5) . . . . ?
C13 C12 C7 C8 -24.9(8) . . . . ?
C18 C11 C10 C9 -179.7(5) . . . . ?
C18 N19 C20 C21 1.9(9) . . . . ?
C18 C1 C2 C21 0.0(9) . . . . ?
C20 N19 C18 C11 178.2(5) . . . . ?
C20 N19 C18 C1 -2.7(8) . . . . ?
C20 C21 C2 C1 -0.9(10) . . . . ?
